data_7054257
loop_
_publ_author_name
'Kumar, Vinod'
'Singh, Vikram'
'Gupta, Ajit N.'
'Manar, Krishna K.'
'Prasad, Lal Bahadur'
'Drew, Michael G. B.'
'Singh, Nanhai'

_publ_section_title
;
 Influence of ligand environment on the structure and properties of
 silver(i) dithiocarbamate cluster-based coordination polymers and dimers
;
_journal_issue 9
_journal_name_full 'New Journal of Chemistry'
_journal_page_first 4478
_journal_paper_doi 10.1039/C4NJ00580E
_journal_volume 38
_journal_year 2014
_chemical_formula_sum 'C14 H13 Ag N2 S2'
_chemical_formula_weight 381.25
_chemical_name_systematic
;
 ?
;
_space_group_IT_number 82
_symmetry_cell_setting tetragonal
_symmetry_space_group_name_Hall 'I -4'
_symmetry_space_group_name_H-M 'I -4'
_atom_sites_solution_hydrogens geom
_atom_sites_solution_primary direct
_atom_sites_solution_secondary difmap
_audit_creation_method SHELXL-97
_cell_angle_alpha 90.00
_cell_angle_beta 90.00
_cell_angle_gamma 90.00
_cell_formula_units_Z 8
_cell_length_a 22.126(4)
_cell_length_b 22.126(4)
_cell_length_c 6.012(2)
_cell_measurement_reflns_used 4178
_cell_measurement_temperature 293(2)
_cell_measurement_theta_max 27.49
_cell_measurement_theta_min 2.91
_cell_volume 2943.2(12)
_computing_cell_refinement 'Crysalis, Oxford Diffraction'
_computing_data_collection 'Crysalis, Oxford Diffraction'
_computing_data_reduction 'Crysalis, Oxford Diffraction'
_computing_molecular_graphics PLATON(Spek,2004)
_computing_publication_material 'SHELXL-97, PLATON'
_computing_structure_refinement 'SHELXL-97 (Sheldrick, 1997)'
_computing_structure_solution 'SHELXS-97 (Sheldrick, 1997)'
_diffrn_ambient_temperature 293(2)
_diffrn_measured_fraction_theta_full 0.955
_diffrn_measured_fraction_theta_max 0.955
_diffrn_measurement_device 'Oxford Diffaction X-Calibur System'
_diffrn_measurement_device_type 'CCD diffractometer'
_diffrn_measurement_method '321 frames, counting time 10 s.'
_diffrn_radiation_monochromator graphite
_diffrn_radiation_source 'fine-focus sealed tube'
_diffrn_radiation_type MoK\a
_diffrn_radiation_wavelength 0.71073
_diffrn_reflns_av_R_equivalents 0.0635
_diffrn_reflns_av_sigmaI/netI 0.1112
_diffrn_reflns_limit_h_max 19
_diffrn_reflns_limit_h_min -26
_diffrn_reflns_limit_k_max 28
_diffrn_reflns_limit_k_min -12
_diffrn_reflns_limit_l_max 7
_diffrn_reflns_limit_l_min -5
_diffrn_reflns_number 4178
_diffrn_reflns_theta_full 27.49
_diffrn_reflns_theta_max 27.49
_diffrn_reflns_theta_min 2.91
_diffrn_standards_decay_% n/a
_diffrn_standards_interval_count n/a
_diffrn_standards_interval_time n/a
_diffrn_standards_number n/a
_exptl_absorpt_coefficient_mu 1.640
_exptl_absorpt_correction_T_max 1.000
_exptl_absorpt_correction_T_min 0.877
_exptl_absorpt_correction_type empirical
_exptl_absorpt_process_details 'ABSPACK, Oxford Diffraction Ltd'
_exptl_crystal_colour black
_exptl_crystal_density_diffrn 1.721
_exptl_crystal_density_method 'not measured'
_exptl_crystal_description needle
_exptl_crystal_F_000 1520
_exptl_crystal_size_max 0.30
_exptl_crystal_size_mid 0.05
_exptl_crystal_size_min 0.05
_refine_diff_density_max 1.408
_refine_diff_density_min -0.808
_refine_diff_density_rms 0.163
_refine_ls_abs_structure_details 'Flack H D (1983), Acta Cryst. A39, 876-881'
_refine_ls_abs_structure_Flack -0.04(15)
_refine_ls_extinction_method none
_refine_ls_goodness_of_fit_ref 0.867
_refine_ls_hydrogen_treatment constr
_refine_ls_matrix_type full
_refine_ls_number_parameters 191
_refine_ls_number_reflns 2742
_refine_ls_number_restraints 0
_refine_ls_restrained_S_all 0.867
_refine_ls_R_factor_all 0.1730
_refine_ls_R_factor_gt 0.0921
_refine_ls_shift/su_max 0.000
_refine_ls_shift/su_mean 0.000
_refine_ls_structure_factor_coef Fsqd
_refine_ls_weighting_details 'calc w=1/[\s^2^(Fo^2^)+(0.2000P)^2^+0.0000P] where P=(Fo^2^+2Fc^2^)/3'
_refine_ls_weighting_scheme calc
_refine_ls_wR_factor_gt 0.2430
_refine_ls_wR_factor_ref 0.3107
_reflns_number_gt 1277
_reflns_number_total 2742
_reflns_threshold_expression >2sigma(I)
_cod_data_source_file c4nj00580e2.cif
_cod_data_source_block complex-1
_cod_depositor_comments 'Adding full bibliography for 7054257--7054260.cif.'
_cod_original_cell_volume 2943.4(13)
_cod_original_sg_symbol_H-M I-4
_cod_database_code 7054257

loop_
_symmetry_equiv_pos_as_xyz
'x, y, z'
'-x, -y, z'
'y, -x, -z'
'-y, x, -z'
'x+1/2, y+1/2, z+1/2'
'-x+1/2, -y+1/2, z+1/2'
'y+1/2, -x+1/2, -z+1/2'
'-y+1/2, x+1/2, -z+1/2'

loop_
_atom_site_label
_atom_site_type_symbol
_atom_site_fract_x
_atom_site_fract_y
_atom_site_fract_z
_atom_site_U_iso_or_equiv
_atom_site_adp_type
_atom_site_occupancy
_atom_site_symmetry_multiplicity
_atom_site_calc_flag
_atom_site_refinement_flags
Ag1 Ag 0.05756(7) -0.02969(6) 0.2614(3) 0.0968(7) Uani 1 1 d .
S11 S 0.1033(2) 0.0729(2) 0.4083(9) 0.0823(13) Uani 1 1 d .
S13 S 0.00829(18) 0.1193(2) 0.1001(9) 0.0773(12) Uani 1 1 d .
C12 C 0.0738(5) 0.1288(6) 0.247(3) 0.054(3) Uani 1 1 d .
N14 N 0.1032(4) 0.1800(4) 0.229(2) 0.055(3) Uani 1 1 d .
C21 C 0.0801(8) 0.2333(6) 0.106(3) 0.070(4) Uani 1 1 d .
H21A H 0.1140 0.2549 0.0421 0.084 Uiso 1 1 calc R
H21B H 0.0547 0.2195 -0.0150 0.084 Uiso 1 1 calc R
C22 C 0.0456(6) 0.2748(6) 0.243(5) 0.084(6) Uani 1 1 d .
C23 C 0.0393(7) 0.3336(8) 0.176(5) 0.106(9) Uani 1 1 d .
H23 H 0.0582 0.3452 0.0442 0.127 Uiso 1 1 calc R
C24 C 0.0073(10) 0.3761(10) 0.288(8) 0.133(11) Uani 1 1 d .
H24 H 0.0031 0.4153 0.2341 0.160 Uiso 1 1 calc R
C25 C -0.0177(10) 0.3586(10) 0.478(5) 0.113(9) Uani 1 1 d .
H25 H -0.0391 0.3869 0.5608 0.136 Uiso 1 1 calc R
C26 C -0.0132(9) 0.2988(11) 0.560(5) 0.116(9) Uani 1 1 d .
H26 H -0.0323 0.2875 0.6911 0.140 Uiso 1 1 calc R
C27 C 0.0195(8) 0.2586(9) 0.442(4) 0.090(6) Uani 1 1 d .
H27 H 0.0246 0.2195 0.4960 0.108 Uiso 1 1 calc R
C31 C 0.1581(7) 0.1917(8) 0.354(3) 0.081(5) Uani 1 1 d .
H31A H 0.1568 0.1690 0.4917 0.097 Uiso 1 1 calc R
H31B H 0.1598 0.2343 0.3911 0.097 Uiso 1 1 calc R
C32 C 0.2149(6) 0.1745(6) 0.226(4) 0.069(4) Uani 1 1 d .
C33 C 0.2710(7) 0.1886(7) 0.317(3) 0.076(5) Uani 1 1 d .
H33 H 0.2715 0.2098 0.4507 0.091 Uiso 1 1 calc R
N34 N 0.3245(9) 0.1736(9) 0.226(6) 0.123(7) Uani 1 1 d .
C35 C 0.3200(9) 0.1437(11) 0.041(6) 0.104(8) Uani 1 1 d .
H35 H 0.3562 0.1337 -0.0290 0.125 Uiso 1 1 calc R
C36 C 0.2692(10) 0.1254(7) -0.060(4) 0.091(6) Uani 1 1 d .
H36 H 0.2707 0.1021 -0.1889 0.109 Uiso 1 1 calc R
C37 C 0.2151(8) 0.1419(8) 0.030(3) 0.087(6) Uani 1 1 d .
H37 H 0.1790 0.1315 -0.0392 0.105 Uiso 1 1 calc R

loop_
_atom_site_aniso_label
_atom_site_aniso_U_11
_atom_site_aniso_U_22
_atom_site_aniso_U_33
_atom_site_aniso_U_23
_atom_site_aniso_U_13
_atom_site_aniso_U_12
Ag1 0.1065(11) 0.0916(10) 0.0922(12) 0.0195(11) 0.0118(11) -0.0031(7)
S11 0.096(3) 0.079(2) 0.072(3) 0.012(3) 0.017(3) 0.028(2)
S13 0.061(2) 0.102(3) 0.069(3) -0.019(3) -0.005(2) -0.012(2)
C12 0.055(6) 0.076(8) 0.032(7) -0.027(8) 0.022(7) -0.006(6)
N14 0.056(5) 0.054(6) 0.054(7) -0.015(6) 0.013(7) -0.012(5)
C21 0.096(10) 0.047(7) 0.068(11) 0.009(8) 0.012(10) -0.005(7)
C22 0.043(7) 0.054(8) 0.15(2) 0.006(13) -0.007(12) -0.004(6)
C23 0.070(10) 0.076(11) 0.17(3) 0.012(13) -0.009(12) 0.007(9)
C24 0.090(14) 0.088(13) 0.22(4) -0.01(2) 0.02(2) 0.000(11)
C25 0.089(14) 0.084(14) 0.17(3) -0.032(16) -0.014(17) 0.048(12)
C26 0.088(13) 0.121(17) 0.14(3) 0.001(17) 0.013(15) 0.018(12)
C27 0.065(10) 0.106(13) 0.098(18) -0.014(13) 0.011(11) 0.004(10)
C31 0.079(10) 0.094(11) 0.070(12) -0.037(9) -0.005(9) -0.024(9)
C32 0.067(8) 0.050(7) 0.090(14) 0.000(10) -0.007(10) -0.010(6)
C33 0.071(10) 0.077(9) 0.081(15) 0.011(8) -0.017(9) -0.018(8)
N34 0.095(13) 0.132(15) 0.14(2) 0.058(18) -0.019(17) -0.045(11)
C35 0.064(11) 0.114(17) 0.13(2) 0.042(17) 0.008(14) -0.011(12)
C36 0.126(17) 0.065(9) 0.081(16) -0.006(10) 0.042(13) 0.011(10)
C37 0.102(13) 0.100(12) 0.060(13) -0.034(11) 0.010(10) -0.006(10)

loop_
_atom_type_symbol
_atom_type_description
_atom_type_scat_dispersion_real
_atom_type_scat_dispersion_imag
_atom_type_scat_source
C C 0.0033 0.0016 'International Tables Vol C Tables 4.2.6.8 and 6.1.1.4'
H H 0.0000 0.0000 'International Tables Vol C Tables 4.2.6.8 and 6.1.1.4'
N N 0.0061 0.0033 'International Tables Vol C Tables 4.2.6.8 and 6.1.1.4'
S S 0.1246 0.1234 'International Tables Vol C Tables 4.2.6.8 and 6.1.1.4'
Ag Ag -0.8971 1.1015 'International Tables Vol C Tables 4.2.6.8 and 6.1.1.4'

loop_
_geom_angle_atom_site_label_1
_geom_angle_atom_site_label_2
_geom_angle_atom_site_label_3
_geom_angle
_geom_angle_site_symmetry_1
_geom_angle_site_symmetry_3
S11 Ag1 S13 133.12(16) 3_556 3
S11 Ag1 S11 103.54(8) 3_556 .
S13 Ag1 S11 85.52(15) 3 .
S11 Ag1 S13 83.22(14) 3_556 2
S13 Ag1 S13 96.84(10) 3 2
S11 Ag1 S13 168.33(14) . 2
S11 Ag1 Ag1 113.88(12) 3_556 2
S13 Ag1 Ag1 112.46(11) 3 2
S11 Ag1 Ag1 86.91(10) . 2
S13 Ag1 Ag1 81.62(11) 2 2
C12 S11 Ag1 106.9(4) . 4_556
C12 S11 Ag1 106.8(5) . .
Ag1 S11 Ag1 84.42(15) 4_556 .
C12 S13 Ag1 110.0(4) . 4
C12 S13 Ag1 111.6(5) . 2
Ag1 S13 Ag1 90.72(14) 4 2
N14 C12 S11 119.1(11) . .
N14 C12 S13 118.8(12) . .
S11 C12 S13 122.0(8) . .
C12 N14 C31 121.7(14) . .
C12 N14 C21 124.0(12) . .
C31 N14 C21 113.8(12) . .
C22 C21 N14 113.9(16) . .
C23 C22 C27 118(2) . .
C23 C22 C21 119(2) . .
C27 C22 C21 123.3(15) . .
C24 C23 C22 124(3) . .
C25 C24 C23 116(2) . .
C24 C25 C26 123(2) . .
C27 C26 C25 118(3) . .
C26 C27 C22 121(2) . .
N14 C31 C32 112.7(14) . .
C37 C32 C33 116.8(17) . .
C37 C32 C31 124.2(14) . .
C33 C32 C31 118.9(18) . .
N34 C33 C32 125(2) . .
C35 N34 C33 114(2) . .
N34 C35 C36 127(2) . .
C35 C36 C37 118(2) . .
C36 C37 C32 118.8(18) . .

loop_
_geom_bond_atom_site_label_1
_geom_bond_atom_site_label_2
_geom_bond_distance
_geom_bond_site_symmetry_2
Ag1 S11 2.590(5) 3_556
Ag1 S13 2.611(5) 3
Ag1 S11 2.638(5) .
Ag1 S13 2.645(5) 2
Ag1 Ag1 2.866(3) 2
S11 C12 1.700(16) .
S11 Ag1 2.590(5) 4_556
S13 C12 1.711(14) .
S13 Ag1 2.611(5) 4
S13 Ag1 2.645(5) 2
C12 N14 1.310(15) .
N14 C31 1.45(2) .
N14 C21 1.482(19) .
C21 C22 1.45(3) .
C22 C23 1.37(2) .
C22 C27 1.37(3) .
C23 C24 1.35(4) .
C24 C25 1.33(4) .
C25 C26 1.42(3) .
C26 C27 1.35(3) .
C31 C32 1.52(2) .
C32 C37 1.38(3) .
C32 C33 1.39(2) .
C33 N34 1.35(3) .
N34 C35 1.30(4) .
C35 C36 1.34(3) .
C36 C37 1.36(2) .
